data_4516316
loop_
_publ_author_name
'Sanmart\'in-Matalobos, Jes\'us'
'Portela-Garc\'ia, Cristina'
'Fondo, Matilde'
'Garc\'ia-Deibe, Ana M.'

_publ_section_title
;
 Chiral Recognition between Metallohelicates via Strong H Bonds:
 Homochiral Bishelical Coupling and Mesohelical Polymerization
;
_journal_issue 9
_journal_name_full 'Crystal Growth &amp; Design'
_journal_page_first 4318
_journal_paper_doi 10.1021/acs.cgd.5b00616
_journal_volume 15
_journal_year 2015
_chemical_formula_moiety 'C20 H18 N6 Ni O2, C20 H16 N6 Ni O2, 2(Cl O4),4(H2 O)'
_chemical_formula_sum 'C40 H42 Cl2 N12 Ni2 O16'
_chemical_formula_weight 1135.17
_space_group_IT_number 2
_space_group_name_Hall '-P 1'
_space_group_name_H-M_alt 'P -1'
_symmetry_cell_setting triclinic
_symmetry_space_group_name_Hall '-P 1'
_symmetry_space_group_name_H-M 'P -1'
_atom_sites_solution_hydrogens geom
_atom_sites_solution_primary direct
_atom_sites_solution_secondary difmap
_audit_creation_method SHELXL-97
_cell_angle_alpha 96.334(11)
_cell_angle_beta 111.829(10)
_cell_angle_gamma 112.190(10)
_cell_formula_units_Z 2
_cell_length_a 13.004(3)
_cell_length_b 14.526(3)
_cell_length_c 15.719(3)
_cell_measurement_reflns_used 1880
_cell_measurement_temperature 100(2)
_cell_measurement_theta_max 19.331
_cell_measurement_theta_min 2.576
_cell_volume 2441.2(10)
_computing_cell_refinement 'BRUKER APEX2'
_computing_data_collection 'BRUKER APEX2'
_computing_structure_refinement 'SHELXL-97 (Sheldrick, 2008)'
_computing_structure_solution 'SIR 2004 (Burla, 2005)'
_diffrn_ambient_temperature 100(2)
_diffrn_measured_fraction_theta_full 0.992
_diffrn_measured_fraction_theta_max 0.992
_diffrn_measurement_device_type 'Bruker X8 KappaAPEXII'
_diffrn_measurement_method 'omega and phi scans'
_diffrn_radiation_monochromator graphite
_diffrn_radiation_source 'fine-focus sealed tube'
_diffrn_radiation_type MoK\a
_diffrn_radiation_wavelength 0.71073
_diffrn_reflns_av_R_equivalents 0.0353
_diffrn_reflns_av_sigmaI/netI 0.0998
_diffrn_reflns_limit_h_max 13
_diffrn_reflns_limit_h_min -14
_diffrn_reflns_limit_k_max 16
_diffrn_reflns_limit_k_min -16
_diffrn_reflns_limit_l_max 17
_diffrn_reflns_limit_l_min 0
_diffrn_reflns_number 31631
_diffrn_reflns_theta_full 23.35
_diffrn_reflns_theta_max 23.35
_diffrn_reflns_theta_min 1.80
_exptl_absorpt_coefficient_mu 0.962
_exptl_absorpt_correction_T_max 0.9810
_exptl_absorpt_correction_T_min 0.8940
_exptl_absorpt_correction_type multi-scan
_exptl_absorpt_process_details 'SADABS (Bruker,2008)'
_exptl_crystal_colour orange
_exptl_crystal_density_diffrn 1.543
_exptl_crystal_density_method 'not measured'
_exptl_crystal_description plate
_exptl_crystal_F_000 1168
_exptl_crystal_size_max 0.25
_exptl_crystal_size_mid 0.10
_exptl_crystal_size_min 0.02
_refine_diff_density_max 0.769
_refine_diff_density_min -0.686
_refine_diff_density_rms 0.111
_refine_ls_extinction_method none
_refine_ls_goodness_of_fit_ref 1.019
_refine_ls_hydrogen_treatment mixed
_refine_ls_matrix_type full
_refine_ls_number_parameters 686
_refine_ls_number_reflns 7027
_refine_ls_number_restraints 4
_refine_ls_restrained_S_all 1.021
_refine_ls_R_factor_all 0.1230
_refine_ls_R_factor_gt 0.0685
_refine_ls_shift/su_max 0.000
_refine_ls_shift/su_mean 0.000
_refine_ls_structure_factor_coef Fsqd
_refine_ls_weighting_details 'calc w=1/[\s^2^(Fo^2^)+(0.0929P)^2^+5.6077P] where P=(Fo^2^+2Fc^2^)/3'
_refine_ls_weighting_scheme calc
_refine_ls_wR_factor_gt 0.1617
_refine_ls_wR_factor_ref 0.1930
_reflns_number_gt 4405
_reflns_number_total 7027
_reflns_threshold_expression >2\s(I)
_cod_data_source_file cg5b00616_si_002.cif
_cod_data_source_block 1
_cod_depositor_comments
;
The following automatic conversions were performed:

data item '_symmetry_cell_setting' value 'Triclinic' was changed to
'triclinic' in accordance with the
/home/saulius/struct/COD-crude-data/automatic-downloads/DataCite-retrospective/ACS/depositions/lib/dictionaries/cif_core.dic
dictionary named 'cif_core.dic' version 2.4.2 last updated on
2011-04-26.

Automatic conversion script
Id: cif_fix_values 6909 2019-04-08 15:41:33Z antanas 
;
_cod_original_cell_volume 2441.0(9)
_cod_database_code 4516316

loop_
_symmetry_equiv_pos_as_xyz
'x, y, z'
'-x, -y, -z'

loop_
_atom_site_label
_atom_site_type_symbol
_atom_site_fract_x
_atom_site_fract_y
_atom_site_fract_z
_atom_site_U_iso_or_equiv
_atom_site_adp_type
_atom_site_occupancy
_atom_site_symmetry_multiplicity
_atom_site_calc_flag
_atom_site_refinement_flags
_atom_site_disorder_assembly
_atom_site_disorder_group
Ni1 Ni 0.37337(9) 0.68483(7) 0.86066(6) 0.0205(3) Uani 1 1 d . . .
O101 O 0.1955(5) 0.6101(4) 0.7469(3) 0.0197(12) Uani 1 1 d . . .
H01P H 0.162(7) 0.577(6) 0.699(5) 0.024 Uiso 1 1 d . . .
O111 O 0.4033(5) 0.5566(4) 0.8287(3) 0.0236(12) Uani 1 1 d . . .
H11P H 0.345(7) 0.494(6) 0.804(5) 0.028 Uiso 1 1 d . . .
N101 N 0.2648(6) 0.6441(4) 0.9299(4) 0.0254(15) Uani 1 1 d . . .
N111 N 0.5020(5) 0.7413(4) 0.8108(4) 0.0230(15) Uani 1 1 d . . .
N102 N 0.5093(6) 0.7324(4) 1.0013(4) 0.0257(15) Uani 1 1 d . . .
N112 N 0.3886(6) 0.8343(4) 0.8681(4) 0.0250(15) Uani 1 1 d . . .
C100 C 0.1051(8) 0.5782(6) 0.7739(5) 0.0278(19) Uani 1 1 d . . .
C101 C -0.0212(7) 0.5267(6) 0.7087(5) 0.0301(19) Uani 1 1 d . . .
H101 H -0.0459 0.5127 0.6418 0.036 Uiso 1 1 calc R . .
C102 C -0.1094(8) 0.4963(7) 0.7415(6) 0.039(2) Uani 1 1 d . . .
H102 H -0.1948 0.4610 0.6966 0.047 Uiso 1 1 calc R . .
C103 C -0.0768(8) 0.5158(7) 0.8385(6) 0.048(2) Uani 1 1 d . . .
H103 H -0.1393 0.4954 0.8599 0.057 Uiso 1 1 calc R . .
C104 C 0.0475(8) 0.5654(6) 0.9040(6) 0.035(2) Uani 1 1 d . . .
H104 H 0.0712 0.5789 0.9707 0.042 Uiso 1 1 calc R . .
C105 C 0.1362(7) 0.5951(6) 0.8721(5) 0.0278(19) Uani 1 1 d . . .
C106 C 0.3234(7) 0.6699(6) 1.0222(5) 0.0277(19) Uani 1 1 d . . .
H106 H 0.2821 0.6587 1.0617 0.033 Uiso 1 1 calc R . .
C107 C 0.4568(7) 0.7171(6) 1.0602(5) 0.0281(19) Uani 1 1 d . . .
C108 C 0.6333(8) 0.7752(6) 1.0569(5) 0.035(2) Uani 1 1 d . . .
H108 H 0.6947 0.7949 1.0345 0.042 Uiso 1 1 calc R . .
C109 C 0.6565(9) 0.7858(6) 1.1502(6) 0.040(2) Uani 1 1 d . . .
H109 H 0.7357 0.8143 1.2042 0.048 Uiso 1 1 calc R . .
N103 N 0.5455(7) 0.7482(5) 1.1513(4) 0.0357(18) Uani 1 1 d . . .
H10A H 0.515(8) 0.740(6) 1.193(6) 0.043 Uiso 1 1 d . . .
C110 C 0.4897(7) 0.5743(6) 0.7978(5) 0.0234(18) Uani 1 1 d . . .
C111 C 0.5234(7) 0.4991(6) 0.7730(5) 0.0271(19) Uani 1 1 d . . .
H111 H 0.4834 0.4309 0.7769 0.033 Uiso 1 1 calc R . .
C112 C 0.6151(7) 0.5235(6) 0.7428(5) 0.030(2) Uani 1 1 d . . .
H112 H 0.6389 0.4721 0.7275 0.036 Uiso 1 1 calc R . .
C113 C 0.6727(8) 0.6213(6) 0.7344(5) 0.038(2) Uani 1 1 d . . .
H113 H 0.7352 0.6366 0.7131 0.045 Uiso 1 1 calc R . .
C114 C 0.6390(7) 0.6975(6) 0.7572(5) 0.032(2) Uani 1 1 d . . .
H114 H 0.6785 0.7649 0.7516 0.038 Uiso 1 1 calc R . .
C115 C 0.5475(7) 0.6747(5) 0.7882(5) 0.0222(17) Uani 1 1 d . . .
C116 C 0.5456(7) 0.8393(6) 0.8205(5) 0.0268(19) Uani 1 1 d . . .
H116 H 0.6140 0.8762 0.8084 0.032 Uiso 1 1 calc R . .
C117 C 0.4827(7) 0.8891(6) 0.8512(5) 0.0261(18) Uani 1 1 d . . .
C118 C 0.4152(8) 0.9963(6) 0.8873(5) 0.035(2) Uani 1 1 d . . .
H118 H 0.4053 1.0571 0.8999 0.042 Uiso 1 1 calc R . .
C119 C 0.3455(8) 0.9015(6) 0.8916(5) 0.030(2) Uani 1 1 d . . .
H119 H 0.2786 0.8846 0.9079 0.037 Uiso 1 1 calc R . .
N113 N 0.5007(7) 0.9888(5) 0.8621(5) 0.0307(17) Uani 1 1 d . . .
H11A H 0.560(8) 1.026(6) 0.857(6) 0.037 Uiso 1 1 d . . .
Ni2 Ni 0.11773(9) 0.32206(7) 0.62027(6) 0.0195(3) Uani 1 1 d . . .
O201 O 0.1530(4) 0.4741(3) 0.6142(3) 0.0194(11) Uani 1 1 d . . .
O211 O 0.2403(4) 0.3806(3) 0.7676(3) 0.0224(12) Uani 1 1 d . . .
N201 N 0.2323(5) 0.3507(4) 0.5561(4) 0.0185(14) Uani 1 1 d . . .
N202 N 0.1321(6) 0.1842(4) 0.6049(4) 0.0235(15) Uani 1 1 d . . .
N211 N -0.0027(6) 0.2851(4) 0.6776(4) 0.0213(14) Uani 1 1 d . . .
N212 N -0.0512(6) 0.2535(4) 0.4960(4) 0.0268(15) Uani 1 1 d . . .
C200 C 0.2289(7) 0.5125(5) 0.5735(5) 0.0207(17) Uani 1 1 d . . .
C201 C 0.2670(7) 0.6121(5) 0.5648(5) 0.0230(18) Uani 1 1 d . . .
H201 H 0.2390 0.6567 0.5873 0.028 Uiso 1 1 calc R . .
C202 C 0.3459(7) 0.6469(6) 0.5233(5) 0.0295(19) Uani 1 1 d . . .
H202 H 0.3710 0.7155 0.5177 0.035 Uiso 1 1 calc R . .
C203 C 0.3892(8) 0.5855(6) 0.4899(5) 0.031(2) Uani 1 1 d . . .
H203 H 0.4435 0.6116 0.4618 0.037 Uiso 1 1 calc R . .
C204 C 0.3533(7) 0.4850(6) 0.4974(5) 0.0252(18) Uani 1 1 d . . .
H204 H 0.3820 0.4416 0.4740 0.030 Uiso 1 1 calc R . .
C205 C 0.2738(7) 0.4483(5) 0.5399(5) 0.0206(17) Uani 1 1 d . . .
C206 C 0.2582(7) 0.2772(6) 0.5349(5) 0.0287(19) Uani 1 1 d . . .
H206 H 0.3102 0.2828 0.5044 0.034 Uiso 1 1 calc R . .
C207 C 0.2034(7) 0.1866(5) 0.5605(5) 0.0243(18) Uani 1 1 d . . .
C208 C 0.0973(7) 0.0887(6) 0.6223(5) 0.029(2) Uani 1 1 d . . .
H208 H 0.0484 0.0648 0.6548 0.035 Uiso 1 1 calc R . .
C209 C 0.1442(8) 0.0336(6) 0.5853(6) 0.035(2) Uani 1 1 d . . .
H209 H 0.1324 -0.0348 0.5863 0.042 Uiso 1 1 calc R . .
N203 N 0.2099(7) 0.0950(5) 0.5474(5) 0.0346(17) Uani 1 1 d . . .
H20A H 0.245(7) 0.082(6) 0.503(5) 0.041 Uiso 1 1 d . . .
C210 C 0.1810(7) 0.3638(5) 0.8231(5) 0.0216(17) Uani 1 1 d . . .
C211 C 0.2465(7) 0.3954(5) 0.9237(5) 0.0271(19) Uani 1 1 d . . .
H211 H 0.3348 0.4320 0.9543 0.033 Uiso 1 1 calc R . .
C212 C 0.1829(8) 0.3733(6) 0.9780(5) 0.035(2) Uani 1 1 d . . .
H212 H 0.2276 0.3943 1.0459 0.042 Uiso 1 1 calc R . .
C213 C 0.0536(9) 0.3205(7) 0.9340(6) 0.043(2) Uani 1 1 d . . .
H213 H 0.0105 0.3046 0.9719 0.052 Uiso 1 1 calc R . .
C214 C -0.0125(7) 0.2909(6) 0.8345(5) 0.032(2) Uani 1 1 d . . .
H214 H -0.1008 0.2568 0.8045 0.038 Uiso 1 1 calc R . .
C215 C 0.0514(7) 0.3115(6) 0.7795(5) 0.0262(18) Uani 1 1 d . . .
C216 C -0.1184(7) 0.2317(5) 0.6198(5) 0.0229(17) Uani 1 1 d . . .
H216 H -0.1815 0.2059 0.6400 0.027 Uiso 1 1 calc R . .
C217 C -0.1427(7) 0.2148(5) 0.5207(5) 0.0220(17) Uani 1 1 d . . .
C218 C -0.1053(8) 0.2229(5) 0.3982(5) 0.0251(19) Uani 1 1 d . . .
H218 H -0.0623 0.2411 0.3605 0.030 Uiso 1 1 calc R . .
C219 C -0.2297(8) 0.1627(6) 0.3625(5) 0.031(2) Uani 1 1 d . . .
H219 H -0.2887 0.1307 0.2970 0.037 Uiso 1 1 calc R . .
N213 N -0.2524(6) 0.1575(5) 0.4405(5) 0.0309(17) Uani 1 1 d . . .
H21A H -0.320(8) 0.125(6) 0.442(6) 0.037 Uiso 1 1 d . . .
Cl1 Cl 0.5486(2) 0.18603(17) 0.67158(18) 0.0505(7) Uani 1 1 d . . .
O10 O 0.4623(6) 0.1058(5) 0.6896(4) 0.0542(18) Uani 1 1 d . . .
O11 O 0.6469(7) 0.1631(6) 0.6773(6) 0.085(3) Uani 1 1 d . . .
O12 O 0.4838(7) 0.1854(6) 0.5709(5) 0.074(2) Uani 1 1 d . . .
O13 O 0.5853(9) 0.2830(5) 0.7302(6) 0.104(3) Uani 1 1 d . . .
Cl2 Cl 0.8211(4) 0.9720(2) 0.6987(3) 0.0642(18) Uani 0.747(11) 1 d P A 1
O21 O 0.7661(10) 1.0005(6) 0.6141(8) 0.062(3) Uani 0.747(11) 1 d P A 1
O20 O 0.8067(11) 0.8705(6) 0.6694(7) 0.072(4) Uani 0.747(11) 1 d P A 1
O22 O 0.7647(12) 0.9768(7) 0.7600(9) 0.094(5) Uani 0.747(11) 1 d P A 1
O23 O 0.9531(10) 1.0408(8) 0.7524(7) 0.089(4) Uani 0.747(11) 1 d P A 1
Cl2' Cl 0.7787(10) 0.9903(8) 0.6662(7) 0.052(5) Uiso 0.253(11) 1 d PRU A 2
O20' O 0.7740(10) 0.8797(8) 0.6531(7) 0.048(7) Uiso 0.253(11) 1 d PRU A 2
O21' O 0.6961(10) 1.0058(8) 0.5620(7) 0.081(7) Uiso 0.253(11) 1 d PRU A 2
O22' O 0.7179(10) 0.9939(8) 0.7272(7) 0.049(7) Uiso 0.253(11) 1 d PRU A 2
O23' O 0.9206(10) 1.0709(8) 0.7348(7) 0.057(8) Uiso 0.253(11) 1 d PRU A 2
O1W O 0.7261(6) 0.1372(5) 0.8853(5) 0.070(2) Uani 1 1 d . . .
H1WA H 0.7667 0.2001 0.8947 0.084 Uiso 1 1 d R . .
H1WB H 0.7278 0.0958 0.8456 0.084 Uiso 1 1 d R . .
O2W O 0.4919(7) 0.9279(5) 0.5791(6) 0.054(2) Uani 0.75 1 d P . .
H2WB H 0.4588 0.9728 0.5404 0.064 Uiso 0.75 1 d PR . .
H2WA H 0.5811 0.9827 0.6264 0.064 Uiso 0.75 1 d PR . .
O3W O 1.0880(9) 0.8978(7) 0.9772(7) 0.073(3) Uani 0.75 1 d P . .
H3WA H 1.1431 0.8861 1.0177 0.088 Uiso 0.75 1 d PR . .
H3WB H 1.0909 0.9562 0.9719 0.088 Uiso 0.75 1 d PR . .
O4W O 1.0042(11) 0.7926(10) 0.7993(12) 0.150(6) Uani 0.75 1 d P . .
H4WA H 1.0307 0.8274 0.8566 0.180 Uiso 0.75 1 d PR . .
H4WB H 0.9535 0.8131 0.7662 0.180 Uiso 0.75 1 d PR . .
O5W O 0.0984(9) 0.0929(7) 0.9615(7) 0.075(3) Uani 0.75 1 d P . .
H5WA H 0.0457 0.0965 0.9708 0.090 Uiso 0.75 1 d PR . .
H5WB H 0.0573 0.0790 0.9013 0.090 Uiso 0.75 1 d PR . .

loop_
_atom_site_aniso_label
_atom_site_aniso_U_11
_atom_site_aniso_U_22
_atom_site_aniso_U_33
_atom_site_aniso_U_23
_atom_site_aniso_U_13
_atom_site_aniso_U_12
Ni1 0.0232(6) 0.0173(5) 0.0194(5) -0.0001(4) 0.0115(4) 0.0073(4)
O101 0.022(3) 0.022(3) 0.015(3) -0.001(2) 0.010(2) 0.009(2)
O111 0.019(3) 0.017(3) 0.030(3) -0.002(2) 0.014(3) 0.002(2)
N101 0.036(4) 0.020(3) 0.025(4) 0.001(3) 0.018(3) 0.013(3)
N111 0.019(4) 0.017(3) 0.024(3) -0.003(3) 0.009(3) 0.002(3)
N102 0.029(4) 0.015(3) 0.030(4) 0.004(3) 0.010(3) 0.011(3)
N112 0.028(4) 0.018(3) 0.020(3) 0.001(3) 0.007(3) 0.007(3)
C100 0.038(5) 0.024(4) 0.030(4) 0.001(4) 0.024(4) 0.017(4)
C101 0.021(5) 0.036(5) 0.025(4) -0.003(4) 0.007(4) 0.012(4)
C102 0.020(5) 0.047(5) 0.043(5) 0.001(4) 0.016(4) 0.009(4)
C103 0.034(6) 0.056(6) 0.052(6) 0.009(5) 0.031(5) 0.010(5)
C104 0.037(6) 0.047(5) 0.031(5) 0.011(4) 0.026(4) 0.017(4)
C105 0.025(5) 0.026(4) 0.031(4) 0.001(4) 0.015(4) 0.010(4)
C106 0.039(5) 0.026(4) 0.023(4) 0.005(3) 0.022(4) 0.013(4)
C107 0.035(5) 0.021(4) 0.021(4) -0.002(3) 0.011(4) 0.010(4)
C108 0.036(5) 0.029(5) 0.029(5) -0.007(4) 0.009(4) 0.014(4)
C109 0.039(6) 0.042(5) 0.024(5) -0.004(4) -0.003(4) 0.023(5)
N103 0.045(5) 0.043(4) 0.018(4) 0.002(3) 0.014(4) 0.019(4)
C110 0.019(4) 0.027(4) 0.018(4) 0.000(3) 0.007(3) 0.009(4)
C111 0.028(5) 0.022(4) 0.032(4) 0.002(3) 0.016(4) 0.011(4)
C112 0.024(5) 0.041(5) 0.030(4) 0.003(4) 0.017(4) 0.016(4)
C113 0.035(5) 0.045(5) 0.032(5) 0.004(4) 0.021(4) 0.014(5)
C114 0.034(5) 0.029(5) 0.035(5) 0.009(4) 0.019(4) 0.014(4)
C115 0.028(5) 0.022(4) 0.020(4) 0.004(3) 0.014(4) 0.012(4)
C116 0.021(4) 0.029(5) 0.028(4) 0.004(4) 0.015(4) 0.007(4)
C117 0.022(5) 0.020(4) 0.027(4) 0.001(3) 0.009(4) 0.005(4)
C118 0.045(6) 0.022(5) 0.025(4) -0.002(4) 0.005(4) 0.014(4)
C119 0.036(5) 0.026(5) 0.024(4) -0.003(3) 0.008(4) 0.016(4)
N113 0.035(5) 0.024(4) 0.030(4) 0.004(3) 0.017(4) 0.010(3)
Ni2 0.0241(6) 0.0157(5) 0.0179(5) 0.0004(4) 0.0122(4) 0.0068(4)
O201 0.025(3) 0.017(3) 0.019(2) 0.004(2) 0.015(2) 0.008(2)
O211 0.026(3) 0.021(3) 0.023(3) 0.006(2) 0.015(2) 0.010(2)
N201 0.024(4) 0.014(3) 0.016(3) -0.002(2) 0.010(3) 0.009(3)
N202 0.028(4) 0.018(3) 0.019(3) 0.003(3) 0.008(3) 0.008(3)
N211 0.025(4) 0.021(3) 0.020(3) 0.002(3) 0.014(3) 0.011(3)
N212 0.035(4) 0.019(3) 0.026(4) 0.005(3) 0.013(3) 0.013(3)
C200 0.028(4) 0.025(4) 0.014(4) 0.004(3) 0.008(3) 0.018(4)
C201 0.031(5) 0.018(4) 0.024(4) 0.005(3) 0.016(4) 0.012(4)
C202 0.035(5) 0.024(4) 0.033(4) 0.011(4) 0.022(4) 0.010(4)
C203 0.038(5) 0.033(5) 0.039(5) 0.021(4) 0.030(4) 0.017(4)
C204 0.025(4) 0.037(5) 0.021(4) 0.005(3) 0.018(4) 0.017(4)
C205 0.021(4) 0.016(4) 0.019(4) 0.000(3) 0.006(3) 0.008(3)
C206 0.022(4) 0.032(5) 0.029(4) 0.004(4) 0.015(4) 0.007(4)
C207 0.030(5) 0.019(4) 0.027(4) 0.004(3) 0.012(4) 0.016(4)
C208 0.034(5) 0.026(5) 0.017(4) 0.000(3) 0.004(4) 0.010(4)
C209 0.033(5) 0.026(5) 0.038(5) 0.005(4) 0.008(4) 0.015(4)
N203 0.043(5) 0.021(4) 0.050(4) 0.009(3) 0.028(4) 0.019(3)
C210 0.029(5) 0.015(4) 0.023(4) 0.001(3) 0.013(4) 0.012(4)
C211 0.028(5) 0.023(4) 0.029(4) 0.002(3) 0.014(4) 0.010(4)
C212 0.045(6) 0.039(5) 0.021(4) 0.006(4) 0.015(4) 0.019(5)
C213 0.052(6) 0.054(6) 0.034(5) 0.013(4) 0.031(5) 0.021(5)
C214 0.026(5) 0.043(5) 0.033(5) 0.010(4) 0.023(4) 0.013(4)
C215 0.020(4) 0.025(4) 0.030(4) 0.006(3) 0.011(4) 0.007(4)
C216 0.018(4) 0.024(4) 0.025(4) 0.006(3) 0.012(4) 0.006(4)
C217 0.014(4) 0.018(4) 0.027(4) 0.002(3) 0.006(4) 0.006(3)
C218 0.043(6) 0.021(4) 0.017(4) 0.008(3) 0.017(4) 0.015(4)
C219 0.041(6) 0.026(4) 0.025(4) 0.003(4) 0.013(4) 0.017(4)
N213 0.025(4) 0.023(4) 0.040(4) 0.005(3) 0.014(4) 0.007(3)
Cl1 0.0651(17) 0.0414(14) 0.0673(17) 0.0176(12) 0.0519(15) 0.0235(13)
O10 0.065(5) 0.048(4) 0.062(4) 0.023(3) 0.043(4) 0.021(4)
O11 0.049(5) 0.087(6) 0.115(7) -0.001(5) 0.057(5) 0.016(4)
O12 0.101(6) 0.083(5) 0.075(5) 0.040(4) 0.061(5) 0.052(5)
O13 0.185(10) 0.033(4) 0.124(7) 0.018(4) 0.127(7) 0.026(5)
Cl2 0.085(3) 0.028(2) 0.074(3) -0.0063(17) 0.072(3) -0.0094(18)
O21 0.077(8) 0.039(5) 0.081(7) -0.003(5) 0.056(7) 0.023(5)
O20 0.122(9) 0.034(5) 0.065(6) 0.004(4) 0.071(6) 0.015(5)
O22 0.128(10) 0.046(6) 0.119(9) -0.003(6) 0.118(9) -0.002(6)
O23 0.076(8) 0.072(7) 0.068(7) -0.015(5) 0.055(6) -0.029(6)
O1W 0.060(5) 0.048(4) 0.082(5) -0.004(4) 0.049(4) -0.001(4)
O2W 0.034(5) 0.025(4) 0.090(6) -0.023(4) 0.040(5) -0.005(4)
O3W 0.061(7) 0.064(6) 0.098(8) 0.028(6) 0.042(6) 0.025(5)
O4W 0.077(9) 0.103(10) 0.258(18) 0.037(11) 0.088(11) 0.020(8)
O5W 0.074(7) 0.066(6) 0.115(8) 0.032(6) 0.072(7) 0.030(6)

loop_
_atom_type_symbol
_atom_type_description
_atom_type_scat_dispersion_real
_atom_type_scat_dispersion_imag
_atom_type_scat_source
C C 0.0033 0.0016 'International Tables Vol C Tables 4.2.6.8 and 6.1.1.4'
H H 0.0000 0.0000 'International Tables Vol C Tables 4.2.6.8 and 6.1.1.4'
N N 0.0061 0.0033 'International Tables Vol C Tables 4.2.6.8 and 6.1.1.4'
O O 0.0106 0.0060 'International Tables Vol C Tables 4.2.6.8 and 6.1.1.4'
Cl Cl 0.1484 0.1585 'International Tables Vol C Tables 4.2.6.8 and 6.1.1.4'
Ni Ni 0.3393 1.1124 'International Tables Vol C Tables 4.2.6.8 and 6.1.1.4'

loop_
_geom_angle_atom_site_label_1
_geom_angle_atom_site_label_2
_geom_angle_atom_site_label_3
_geom_angle
N111 Ni1 N101 171.4(2)
N111 Ni1 N102 92.6(2)
N101 Ni1 N102 79.6(2)
N111 Ni1 O101 110.0(2)
N101 Ni1 O101 78.1(2)
N102 Ni1 O101 157.2(2)
N111 Ni1 O111 78.0(2)
N101 Ni1 O111 105.3(2)
N102 Ni1 O111 90.9(2)
O101 Ni1 O111 90.6(2)
N111 Ni1 N112 79.9(2)
N101 Ni1 N112 96.8(2)
N102 Ni1 N112 92.2(2)
O101 Ni1 N112 94.9(2)
O111 Ni1 N112 157.8(2)
C100 O101 Ni1 113.8(4)
C100 O101 H01P 99(7)
Ni1 O101 H01P 142(7)
C110 O111 Ni1 114.3(4)
C110 O111 H11P 113(5)
Ni1 O111 H11P 123(5)
C106 N101 C105 127.7(7)
C106 N101 Ni1 116.0(5)
C105 N101 Ni1 116.3(5)
C116 N111 C115 127.8(7)
C116 N111 Ni1 114.8(5)
C115 N111 Ni1 116.1(5)
C107 N102 C108 106.4(6)
C107 N102 Ni1 110.0(5)
C108 N102 Ni1 143.5(6)
C117 N112 C119 106.4(6)
C117 N112 Ni1 108.9(5)
C119 N112 Ni1 144.3(5)
O101 C100 C101 123.0(7)
O101 C100 C105 119.5(7)
C101 C100 C105 117.5(7)
C102 C101 C100 119.9(7)
C102 C101 H101 120.0
C100 C101 H101 120.0
C101 C102 C103 121.6(8)
C101 C102 H102 119.2
C103 C102 H102 119.2
C102 C103 C104 119.3(8)
C102 C103 H103 120.4
C104 C103 H103 120.4
C105 C104 C103 119.6(7)
C105 C104 H104 120.2
C103 C104 H104 120.2
C104 C105 N101 125.7(7)
C104 C105 C100 122.0(7)
N101 C105 C100 112.3(7)
N101 C106 C107 114.2(7)
N101 C106 H106 122.9
C107 C106 H106 122.9
N102 C107 N103 109.7(7)
N102 C107 C106 120.1(7)
N103 C107 C106 130.1(7)
N102 C108 C109 109.3(8)
N102 C108 H108 125.4
C109 C108 H108 125.4
N103 C109 C108 106.7(8)
N103 C109 H109 126.6
C108 C109 H109 126.6
C109 N103 C107 107.9(7)
C109 N103 H10A 139(6)
C107 N103 H10A 113(6)
O111 C110 C111 123.2(7)
O111 C110 C115 117.8(6)
C111 C110 C115 119.0(7)
C112 C111 C110 120.0(7)
C112 C111 H111 120.0
C110 C111 H111 120.0
C113 C112 C111 121.3(8)
C113 C112 H112 119.4
C111 C112 H112 119.4
C112 C113 C114 119.8(8)
C112 C113 H113 120.1
C114 C113 H113 120.1
C115 C114 C113 119.8(7)
C115 C114 H114 120.1
C113 C114 H114 120.1
N111 C115 C114 126.4(7)
N111 C115 C110 113.5(6)
C114 C115 C110 120.1(7)
N111 C116 C117 114.9(7)
N111 C116 H116 122.6
C117 C116 H116 122.6
N112 C117 N113 110.5(7)
N112 C117 C116 120.2(7)
N113 C117 C116 129.3(7)
N113 C118 C119 108.0(7)
N113 C118 H118 126.0
C119 C118 H118 126.0
C118 C119 N112 108.1(8)
C118 C119 H119 125.9
N112 C119 H119 125.9
C118 N113 C117 107.0(7)
C118 N113 H11A 139(6)
C117 N113 H11A 114(6)
N211 Ni2 N201 176.5(2)
N211 Ni2 N202 98.2(2)
N201 Ni2 N202 79.4(2)
N211 Ni2 N212 79.6(2)
N201 Ni2 N212 97.8(2)
N202 Ni2 N212 90.7(2)
N211 Ni2 O201 104.0(2)
N201 Ni2 O201 78.4(2)
N202 Ni2 O201 157.8(2)
N212 Ni2 O201 93.8(2)
N211 Ni2 O211 78.7(2)
N201 Ni2 O211 104.0(2)
N202 Ni2 O211 94.0(2)
N212 Ni2 O211 158.3(2)
O201 Ni2 O211 89.80(17)
C200 O201 Ni2 113.5(4)
C210 O211 Ni2 113.0(4)
C206 N201 C205 127.2(6)
C206 N201 Ni2 116.1(5)
C205 N201 Ni2 116.7(4)
C207 N202 C208 105.2(6)
C207 N202 Ni2 109.9(4)
C208 N202 Ni2 145.0(5)
C216 N211 C215 126.3(6)
C216 N211 Ni2 117.4(5)
C215 N211 Ni2 115.9(5)
C217 N212 C218 106.4(6)
C217 N212 Ni2 108.4(5)
C218 N212 Ni2 144.7(6)
O201 C200 C201 123.0(6)
O201 C200 C205 118.6(6)
C201 C200 C205 118.4(7)
C200 C201 C202 120.1(7)
C200 C201 H201 120.0
C202 C201 H201 120.0
C203 C202 C201 122.1(7)
C203 C202 H202 118.9
C201 C202 H202 118.9
C202 C203 C204 119.6(7)
C202 C203 H203 120.2
C204 C203 H203 120.2
C203 C204 C205 119.2(7)
C203 C204 H204 120.4
C205 C204 H204 120.4
N201 C205 C204 126.6(6)
N201 C205 C200 112.9(6)
C204 C205 C200 120.6(6)
N201 C206 C207 115.0(7)
N201 C206 H206 122.5
C207 C206 H206 122.5
N202 C207 N203 110.2(6)
N202 C207 C206 119.5(6)
N203 C207 C206 130.3(7)
C209 C208 N202 109.6(7)
C209 C208 H208 125.2
N202 C208 H208 125.2
N203 C209 C208 106.8(7)
N203 C209 H209 126.6
C208 C209 H209 126.6
C209 N203 C207 108.3(7)
C209 N203 H20A 133(4)
C207 N203 H20A 117(5)
O211 C210 C215 119.1(6)
O211 C210 C211 121.7(7)
C215 C210 C211 119.1(7)
C212 C211 C210 120.1(7)
C212 C211 H211 120.0
C210 C211 H211 119.9
C211 C212 C213 120.5(7)
C211 C212 H212 119.8
C213 C212 H212 119.8
C214 C213 C212 120.0(8)
C214 C213 H213 120.0
C212 C213 H213 120.0
C215 C214 C213 119.7(7)
C215 C214 H214 120.1
C213 C214 H214 120.2
C214 C215 C210 120.6(7)
C214 C215 N211 126.2(7)
C210 C215 N211 113.2(6)
N211 C216 C217 112.7(6)
N211 C216 H216 123.6
C217 C216 H216 123.6
N212 C217 N213 109.6(6)
N212 C217 C216 121.4(6)
N213 C217 C216 129.0(7)
C219 C218 N212 110.1(7)
C219 C218 H218 125.0
N212 C218 H218 125.0
C218 C219 N213 105.7(7)
C218 C219 H219 127.1
N213 C219 H219 127.1
C217 N213 C219 108.2(7)
C217 N213 H21A 123(6)
C219 N213 H21A 129(6)
O13 Cl1 O11 115.0(6)
O13 Cl1 O10 110.7(4)
O11 Cl1 O10 109.6(5)
O13 Cl1 O12 107.0(5)
O11 Cl1 O12 106.4(5)
O10 Cl1 O12 107.7(4)
O20 Cl2 O22 110.7(6)
O20 Cl2 O21 108.3(6)
O22 Cl2 O21 110.9(8)
O20 Cl2 O23 107.5(8)
O22 Cl2 O23 108.2(6)
O21 Cl2 O23 111.1(6)
O22' Cl2' O20' 104.6
O22' Cl2' O23' 102.9
O20' Cl2' O23' 105.8
O22' Cl2' O21' 107.3
O20' Cl2' O21' 112.4
O23' Cl2' O21' 122.1
H1WA O1W H1WB 118.0
H2WB O2W H2WA 101.2
H3WA O3W H3WB 127.9
H4WA O4W H4WB 103.7
H5WA O5W H5WB 92.5

loop_
_geom_bond_atom_site_label_1
_geom_bond_atom_site_label_2
_geom_bond_distance
Ni1 N111 2.041(6)
Ni1 N101 2.045(6)
Ni1 N102 2.079(6)
Ni1 O101 2.080(5)
Ni1 O111 2.088(5)
Ni1 N112 2.090(6)
O101 C100 1.334(9)
O101 H01P 0.71(7)
O111 C110 1.334(8)
O111 H11P 0.86(8)
N101 C106 1.292(9)
N101 C105 1.400(10)
N111 C116 1.284(9)
N111 C115 1.388(9)
N102 C107 1.333(9)
N102 C108 1.351(10)
N112 C117 1.324(9)
N112 C119 1.376(9)
C100 C101 1.399(10)
C100 C105 1.408(10)
C101 C102 1.372(11)
C101 H101 0.9500
C102 C103 1.386(12)
C102 H102 0.9500
C103 C104 1.383(11)
C103 H103 0.9500
C104 C105 1.367(10)
C104 H104 0.9500
C106 C107 1.441(11)
C106 H106 0.9500
C107 N103 1.349(10)
C108 C109 1.361(11)
C108 H108 0.9500
C109 N103 1.344(11)
C109 H109 0.9500
N103 H10A 0.87(8)
C110 C111 1.391(10)
C110 C115 1.421(10)
C111 C112 1.383(10)
C111 H111 0.9500
C112 C113 1.381(11)
C112 H112 0.9500
C113 C114 1.394(11)
C113 H113 0.9500
C114 C115 1.390(10)
C114 H114 0.9500
C116 C117 1.446(10)
C116 H116 0.9500
C117 N113 1.357(10)
C118 N113 1.346(11)
C118 C119 1.357(11)
C118 H118 0.9500
C119 H119 0.9500
N113 H11A 0.80(8)
Ni2 N211 2.019(6)
Ni2 N201 2.037(6)
Ni2 N202 2.077(6)
Ni2 N212 2.087(6)
Ni2 O201 2.101(4)
Ni2 O211 2.104(5)
O201 C200 1.351(8)
O211 C210 1.348(8)
N201 C206 1.281(9)
N201 C205 1.404(9)
N202 C207 1.345(9)
N202 C208 1.380(9)
N211 C216 1.279(9)
N211 C215 1.424(9)
N212 C217 1.330(9)
N212 C218 1.366(9)
C200 C201 1.382(10)
C200 C205 1.422(10)
C201 C202 1.383(10)
C201 H201 0.9500
C202 C203 1.373(11)
C202 H202 0.9500
C203 C204 1.388(10)
C203 H203 0.9500
C204 C205 1.405(10)
C204 H204 0.9500
C206 C207 1.422(10)
C206 H206 0.9500
C207 N203 1.363(9)
C208 C209 1.371(11)
C208 H208 0.9500
C209 N203 1.342(10)
C209 H209 0.9500
N203 H20A 1.00(8)
C210 C215 1.395(10)
C210 C211 1.408(10)
C211 C212 1.379(11)
C211 H211 0.9500
C212 C213 1.391(12)
C212 H212 0.9500
C213 C214 1.394(11)
C213 H213 0.9500
C214 C215 1.390(10)
C214 H214 0.9500
C216 C217 1.441(10)
C216 H216 0.9500
C217 N213 1.361(9)
C218 C219 1.358(11)
C218 H218 0.9500
C219 N213 1.367(10)
C219 H219 0.9500
N213 H21A 0.84(8)
Cl1 O13 1.392(7)
Cl1 O11 1.413(8)
Cl1 O10 1.421(6)
Cl1 O12 1.488(7)
Cl2 O20 1.413(9)
Cl2 O22 1.422(8)
Cl2 O21 1.445(12)
Cl2 O23 1.448(10)
Cl2' O22' 1.4610
Cl2' O20' 1.5724
Cl2' O23' 1.5959
Cl2' O21' 1.6856
O1W H1WA 0.8275
O1W H1WB 0.8301
O2W H2WB 1.0413
O2W H2WA 1.0311
O3W H3WA 0.8501
O3W H3WB 0.8507
O4W H4WA 0.8501
O4W H4WB 0.8499
O5W H5WA 0.7701
O5W H5WB 0.8504

loop_
_geom_hbond_atom_site_label_D
_geom_hbond_atom_site_label_H
_geom_hbond_atom_site_label_A
_geom_hbond_distance_DH
_geom_hbond_distance_HA
_geom_hbond_distance_DA
_geom_hbond_angle_DHA
_geom_hbond_site_symmetry_A
O101 H01P O201 0.71(7) 1.83(8) 2.442(6) 144(9) .
O111 H11P O211 0.86(8) 1.55(8) 2.409(7) 175(7) .
N103 H10A O13 0.87(8) 2.06(9) 2.920(10) 170(8) 2_667
N113 H11A O1W 0.80(8) 2.00(8) 2.767(9) 162(8) 1_565
N203 H20A O21 1.00(8) 2.01(8) 2.934(11) 153(6) 2_666
N203 H20A O21' 1.00(8) 2.07(8) 2.993(12) 152(6) 2_666
N213 H21A O2W 0.84(8) 1.96(8) 2.770(10) 163(8) 2_566
O1W H1WB O22 0.83 2.37 3.188(11) 168.3 1_545
O1W H1WB O22' 0.83 2.18 3.003(11) 172.4 1_545
O2W H2WA O22' 1.03 1.82 2.696(14) 139.9 .
O2W H2WB O21' 1.04 2.22 3.167(17) 150.9 2_676
O3W H3WA O1W 0.85 1.99 2.842(13) 178.8 2_767
O3W H3WB O5W 0.85 1.98 2.830(13) 179.2 1_665
O4W H4WA O3W 0.85 1.77 2.621(19) 178.4 .
O4W H4WB O20' 0.85 2.92 3.77(2) 178.5 .
O5W H5WA O3W 0.77 2.20 2.963(13) 169.5 2_667
O5W H5WB O23 0.85 2.10 2.949(15) 178.6 1_445

loop_
_geom_torsion_atom_site_label_1
_geom_torsion_atom_site_label_2
_geom_torsion_atom_site_label_3
_geom_torsion_atom_site_label_4
_geom_torsion
N111 Ni1 O101 C100 -174.8(5)
N101 Ni1 O101 C100 2.2(5)
N102 Ni1 O101 C100 14.0(8)
O111 Ni1 O101 C100 107.7(5)
N112 Ni1 O101 C100 -93.8(5)
N111 Ni1 O111 C110 2.7(4)
N101 Ni1 O111 C110 -169.1(4)
N102 Ni1 O111 C110 -89.7(5)
O101 Ni1 O111 C110 113.0(5)
N112 Ni1 O111 C110 8.4(8)
N102 Ni1 N101 C106 4.1(5)
O101 Ni1 N101 C106 179.5(6)
O111 Ni1 N101 C106 92.1(5)
N112 Ni1 N101 C106 -86.9(5)
N102 Ni1 N101 C105 -178.1(5)
O101 Ni1 N101 C105 -2.8(5)
O111 Ni1 N101 C105 -90.1(5)
N112 Ni1 N101 C105 90.8(5)
N102 Ni1 N111 C116 -81.7(6)
O101 Ni1 N111 C116 101.7(5)
O111 Ni1 N111 C116 -172.0(6)
N112 Ni1 N111 C116 10.1(5)
N102 Ni1 N111 C115 86.7(5)
O101 Ni1 N111 C115 -89.9(5)
O111 Ni1 N111 C115 -3.6(5)
N112 Ni1 N111 C115 178.5(5)
N111 Ni1 N102 C107 173.4(5)
N101 Ni1 N102 C107 -3.2(5)
O101 Ni1 N102 C107 -14.9(8)
O111 Ni1 N102 C107 -108.6(5)
N112 Ni1 N102 C107 93.4(5)
N111 Ni1 N102 C108 -5.2(9)
N101 Ni1 N102 C108 178.3(9)
O101 Ni1 N102 C108 166.5(7)
O111 Ni1 N102 C108 72.8(8)
N112 Ni1 N102 C108 -85.2(8)
N111 Ni1 N112 C117 -9.0(5)
N101 Ni1 N112 C117 163.0(5)
N102 Ni1 N112 C117 83.2(5)
O101 Ni1 N112 C117 -118.4(5)
O111 Ni1 N112 C117 -14.6(9)
N111 Ni1 N112 C119 179.1(9)
N101 Ni1 N112 C119 -9.0(9)
N102 Ni1 N112 C119 -88.7(8)
O101 Ni1 N112 C119 69.6(8)
O111 Ni1 N112 C119 173.5(7)
Ni1 O101 C100 C101 179.7(6)
Ni1 O101 C100 C105 -1.3(8)
O101 C100 C101 C102 -179.8(7)
C105 C100 C101 C102 1.2(11)
C100 C101 C102 C103 0.3(13)
C101 C102 C103 C104 -1.2(14)
C102 C103 C104 C105 0.5(13)
C103 C104 C105 N101 -178.8(8)
C103 C104 C105 C100 1.1(13)
C106 N101 C105 C104 0.3(13)
Ni1 N101 C105 C104 -177.2(6)
C106 N101 C105 C100 -179.7(7)
Ni1 N101 C105 C100 2.9(8)
O101 C100 C105 C104 179.1(7)
C101 C100 C105 C104 -1.9(11)
O101 C100 C105 N101 -1.0(10)
C101 C100 C105 N101 178.0(6)
C105 N101 C106 C107 178.5(7)
Ni1 N101 C106 C107 -4.1(8)
C108 N102 C107 N103 -0.8(8)
Ni1 N102 C107 N103 -180.0(5)
C108 N102 C107 C106 -178.8(7)
Ni1 N102 C107 C106 2.1(8)
N101 C106 C107 N102 1.2(10)
N101 C106 C107 N103 -176.2(7)
C107 N102 C108 C109 0.1(9)
Ni1 N102 C108 C109 178.8(6)
N102 C108 C109 N103 0.6(9)
C108 C109 N103 C107 -1.1(9)
N102 C107 N103 C109 1.2(9)
C106 C107 N103 C109 178.9(8)
Ni1 O111 C110 C111 179.9(6)
Ni1 O111 C110 C115 -1.5(8)
O111 C110 C111 C112 -179.1(6)
Ni1 N111 C115 C114 -177.0(6)
C116 N111 C115 C110 170.6(7)
Ni1 N111 C115 C110 3.9(8)
C113 C114 C115 N111 -178.1(7)
C113 C114 C115 C110 0.9(11)
O111 C110 C115 N111 -1.5(9)
C111 C110 C115 N111 177.2(6)
O111 C110 C115 C114 179.3(6)
C115 N111 C116 C117 -175.8(6)
Ni1 N111 C116 C117 -9.0(8)
C119 N112 C117 N113 -0.6(8)
Ni1 N112 C117 N113 -175.7(5)
C119 N112 C117 C116 -177.4(6)
Ni1 N112 C117 C116 7.5(8)
N111 C116 C117 N113 -175.4(7)
N113 C118 C119 N112 -0.3(9)
C117 N112 C119 C118 0.6(8)
Ni1 N112 C119 C118 172.6(6)
C119 C118 N113 C117 -0.1(9)
N112 C117 N113 C118 0.4(9)
C116 C117 N113 C118 176.8(7)
N211 Ni2 O201 C200 -177.4(4)
N201 Ni2 O201 C200 0.0(4)
N202 Ni2 O201 C200 4.3(8)
N212 Ni2 O201 C200 -97.2(4)
O211 Ni2 O201 C200 104.3(4)
N211 Ni2 O211 C210 0.9(4)
N201 Ni2 O211 C210 -176.8(4)
N202 Ni2 O211 C210 -96.7(4)
N212 Ni2 O211 C210 5.3(8)
O201 Ni2 O211 C210 105.2(4)
N202 Ni2 N201 C206 1.2(5)
N212 Ni2 N201 C206 -88.1(5)
O201 Ni2 N201 C206 179.6(6)
O211 Ni2 N201 C206 92.7(5)
N202 Ni2 N201 C205 -178.9(5)
N212 Ni2 N201 C205 91.8(5)
O201 Ni2 N201 C205 -0.5(4)
O211 Ni2 N201 C205 -87.4(5)
N211 Ni2 N202 C207 175.8(5)
N201 Ni2 N202 C207 -1.6(5)
N212 Ni2 N202 C207 96.2(5)
O201 Ni2 N202 C207 -5.8(8)
O211 Ni2 N202 C207 -105.0(5)
N211 Ni2 N202 C208 -4.3(9)
N201 Ni2 N202 C208 178.3(9)
N212 Ni2 N202 C208 -83.9(8)
O201 Ni2 N202 C208 174.1(7)
O211 Ni2 N202 C208 74.9(8)
N202 Ni2 N211 C216 -82.8(6)
N212 Ni2 N211 C216 6.4(5)
O201 Ni2 N211 C216 97.8(5)
O211 Ni2 N211 C216 -175.3(6)
N202 Ni2 N211 C215 90.3(5)
N212 Ni2 N211 C215 179.6(5)
O201 Ni2 N211 C215 -89.0(5)
O211 Ni2 N211 C215 -2.1(5)
N211 Ni2 N212 C217 -6.0(5)
N201 Ni2 N212 C217 171.6(5)
N202 Ni2 N212 C217 92.2(5)
O201 Ni2 N212 C217 -109.6(5)
O211 Ni2 N212 C217 -10.4(9)
N211 Ni2 N212 C218 -175.9(9)
N201 Ni2 N212 C218 1.7(9)
N202 Ni2 N212 C218 -77.7(8)
O201 Ni2 N212 C218 80.6(8)
O211 Ni2 N212 C218 179.7(7)
Ni2 O201 C200 C201 -178.1(5)
Ni2 O201 C200 C205 0.6(7)
O201 C200 C201 C202 179.3(6)
Ni2 N201 C205 C204 179.7(5)
C206 N201 C205 C200 -179.1(7)
Ni2 N201 C205 C200 1.0(7)
C203 C204 C205 N201 -177.6(7)
O201 C200 C205 N201 -1.0(9)
C201 C200 C205 N201 177.7(6)
O201 C200 C205 C204 -179.8(6)
C205 N201 C206 C207 179.6(6)
Ni2 N201 C206 C207 -0.6(8)
C208 N202 C207 N203 2.0(8)
Ni2 N202 C207 N203 -178.0(5)
C208 N202 C207 C206 -178.1(6)
Ni2 N202 C207 C206 1.8(8)
N201 C206 C207 N203 178.9(7)
C207 N202 C208 C209 -2.1(8)
Ni2 N202 C208 C209 178.0(6)
N202 C208 C209 N203 1.4(9)
C208 C209 N203 C207 -0.2(9)
N202 C207 N203 C209 -1.2(9)
C206 C207 N203 C209 178.9(8)
Ni2 O211 C210 C215 0.4(8)
Ni2 O211 C210 C211 178.9(5)
O211 C210 C211 C212 -177.5(7)
C213 C214 C215 N211 179.3(7)
O211 C210 C215 C214 178.6(7)
C211 C210 C215 C214 0.1(11)
O211 C210 C215 N211 -2.2(9)
C211 C210 C215 N211 179.4(6)
Ni2 N211 C215 C214 -177.9(6)
C216 N211 C215 C210 175.4(7)
Ni2 N211 C215 C210 2.9(8)
C215 N211 C216 C217 -177.4(6)
Ni2 N211 C216 C217 -5.1(8)
C218 N212 C217 N213 2.1(8)
Ni2 N212 C217 N213 -171.8(5)
C218 N212 C217 C216 179.6(7)
Ni2 N212 C217 C216 5.7(8)
N211 C216 C217 N212 -0.8(10)
N211 C216 C217 N213 176.2(7)
C217 N212 C218 C219 -1.8(8)
Ni2 N212 C218 C219 168.1(6)
N212 C218 C219 N213 0.9(8)
N212 C217 N213 C219 -1.6(8)
C216 C217 N213 C219 -178.9(7)
C218 C219 N213 C217 0.4(8)
